data_4316753
loop_
_publ_author_name
'Andreas Orthaber'
'Christiane Seidel'
'Ferdinand Belaj'
'J\"org H. Albering'
'Rudolf Pietschnig'
'Uwe Ruschewitz'

_publ_contact_author_address
; Institute of Chemistry,
  Karl-Franzens University Graz,
  Schubertstr. 1,
  A-8010 Graz,
  Austria
;
_publ_contact_author_email ferdinand.belaj@uni-graz.at
_publ_contact_author_fax 43(316)3809835
_publ_contact_author_name 'Ferdinand Belaj'
_publ_contact_author_phone 43(316)3805288
_publ_section_title
;
 Optimized Synthesis of Tetrafluoroterephthalic Acid: A Versatile Linking
 Ligand for the Construction of New Coordination Polymers and
 Metal-Organic Frameworks
;
_journal_name_full 'Inorganic Chemistry'
_journal_page_first 9350
_journal_page_last 9357
_journal_paper_doi 10.1021/ic1009829
_journal_volume 49
_journal_year 2010
_chemical_formula_moiety 'C8 F4 O4, 2(H4 N)'
_chemical_formula_sum 'C8 H8 F4 N2 O4'
_chemical_formula_weight 272.16
_chemical_name_common Diammonium-2,3,5,6-tetrafluoroterephthalate
_chemical_name_systematic
;
 ?
;
_space_group_IT_number 12
_symmetry_cell_setting monoclinic
_symmetry_space_group_name_Hall '-C 2y'
_symmetry_space_group_name_H-M 'C 1 2/m 1'
_atom_sites_solution_hydrogens geom
_atom_sites_solution_primary direct
_atom_sites_solution_secondary difmap
_audit_creation_method SHELXL-97
_cell_angle_alpha 90.00
_cell_angle_beta 92.38(3)
_cell_angle_gamma 90.00
_cell_formula_units_Z 2
_cell_length_a 6.632(2)
_cell_length_b 19.771(6)
_cell_length_c 3.7145(11)
_cell_measurement_reflns_used 701
_cell_measurement_temperature 293(2)
_cell_measurement_theta_max 59.53
_cell_measurement_theta_min 2.29
_cell_volume 486.6(3)
_computing_molecular_graphics 'DIAMOND (Brandenburg, 2001)'
_computing_structure_refinement 'SHELXL-97 (Sheldrick, 1997)'
_computing_structure_solution 'SIR92 (Altomare, 1993)'
_diffrn_ambient_temperature 293(2)
_diffrn_measured_fraction_theta_full 0.989
_diffrn_measured_fraction_theta_max 0.989
_diffrn_measurement_device_type 'Stoe IPDS II'
_diffrn_measurement_method '\f scans'
_diffrn_radiation_monochromator graphite
_diffrn_radiation_source 'fine-focus sealed tube'
_diffrn_radiation_type MoK\a
_diffrn_radiation_wavelength 0.71073
_diffrn_reflns_av_R_equivalents 0.0536
_diffrn_reflns_av_sigmaI/netI 0.0397
_diffrn_reflns_limit_h_max 9
_diffrn_reflns_limit_h_min -9
_diffrn_reflns_limit_k_max 27
_diffrn_reflns_limit_k_min -27
_diffrn_reflns_limit_l_max 4
_diffrn_reflns_limit_l_min -5
_diffrn_reflns_number 2857
_diffrn_reflns_theta_full 29.53
_diffrn_reflns_theta_max 29.53
_diffrn_reflns_theta_min 2.06
_diffrn_standards_decay_% none
_diffrn_standards_interval_time 0
_diffrn_standards_number 0
_exptl_absorpt_coefficient_mu 0.194
_exptl_absorpt_correction_T_max 0.9110
_exptl_absorpt_correction_T_min 0.7558
_exptl_absorpt_correction_type numerical
_exptl_absorpt_process_details
;
(X-RED; Stoe & Cie, 2001; the crystal shape was optimized by
X-SHAPE; Stoe & Cie, 1999)
;
_exptl_crystal_colour colourless
_exptl_crystal_density_diffrn 1.857
_exptl_crystal_density_method 'not measured'
_exptl_crystal_description plates
_exptl_crystal_F_000 276
_exptl_crystal_size_max 0.2
_exptl_crystal_size_mid 0.1
_exptl_crystal_size_min 0.1
_refine_diff_density_max 0.264
_refine_diff_density_min -0.205
_refine_diff_density_rms 0.054
_refine_ls_extinction_coef 0.023(9)
_refine_ls_extinction_expression Fc^*^=kFc[1+0.001xFc^2^\l^3^/sin(2\q)]^-1/4^
_refine_ls_extinction_method SHELXL
_refine_ls_goodness_of_fit_ref 1.000
_refine_ls_hydrogen_treatment mixed
_refine_ls_matrix_type full
_refine_ls_number_parameters 52
_refine_ls_number_reflns 701
_refine_ls_number_restraints 2
_refine_ls_restrained_S_all 1.001
_refine_ls_R_factor_all 0.0640
_refine_ls_R_factor_gt 0.0413
_refine_ls_shift/su_max 0.000
_refine_ls_shift/su_mean 0.000
_refine_ls_structure_factor_coef Fsqd
_refine_ls_weighting_details 'calc w=1/[\s^2^(Fo^2^)+(0.0514P)^2^+0.1764P] where P=(Fo^2^+2Fc^2^)/3'
_refine_ls_weighting_scheme calc
_refine_ls_wR_factor_gt 0.0942
_refine_ls_wR_factor_ref 0.1030
_reflns_number_gt 479
_reflns_number_total 701
_reflns_threshold_expression >2sigma(I)
_cod_data_source_file ic1009829_si_001_3.cif
_cod_data_source_block cs065
_cod_original_sg_symbol_H-M 'C 2/m'
_cod_database_code 4316753

loop_
_symmetry_equiv_pos_as_xyz
'x, y, z'
'-x, y, -z'
'x+1/2, y+1/2, z'
'-x+1/2, y+1/2, -z'
'-x, -y, -z'
'x, -y, z'
'-x+1/2, -y+1/2, -z'
'x+1/2, -y+1/2, z'

loop_
_atom_site_label
_atom_site_type_symbol
_atom_site_fract_x
_atom_site_fract_y
_atom_site_fract_z
_atom_site_U_iso_or_equiv
_atom_site_adp_type
_atom_site_occupancy
_atom_site_symmetry_multiplicity
_atom_site_calc_flag
_atom_site_refinement_flags
_atom_site_disorder_assembly
_atom_site_disorder_group
F1 F 1.33109(14) 0.06670(5) 0.7612(3) 0.0446(4) Uani 1 1 d . . .
O1 O 0.84697(19) 0.17799(6) 0.6085(4) 0.0431(4) Uani 1 1 d . . .
N1 N 1.5000 0.20413(10) 1.0000 0.0370(5) Uani 1 2 d SD . .
C1 C 1.0000 0.07218(9) 0.5000 0.0266(5) Uani 1 2 d S . .
C2 C 1.0000 0.14929(10) 0.5000 0.0300(5) Uani 1 2 d S . .
C3 C 1.1661(2) 0.03490(7) 0.6251(4) 0.0286(4) Uani 1 1 d . . .
H1 H 1.395(3) 0.1796(12) 1.121(7) 0.067(7) Uiso 1 1 d D . .
H2 H 1.437(4) 0.2351(11) 0.823(6) 0.076(8) Uiso 1 1 d D . .

loop_
_atom_site_aniso_label
_atom_site_aniso_U_11
_atom_site_aniso_U_22
_atom_site_aniso_U_33
_atom_site_aniso_U_23
_atom_site_aniso_U_13
_atom_site_aniso_U_12
F1 0.0318(6) 0.0338(5) 0.0666(8) -0.0044(5) -0.0155(5) -0.0066(4)
O1 0.0400(7) 0.0292(6) 0.0612(9) -0.0053(5) 0.0144(6) 0.0040(5)
N1 0.0335(10) 0.0329(10) 0.0448(12) 0.000 0.0052(9) 0.000
C1 0.0267(10) 0.0239(9) 0.0294(10) 0.000 0.0030(8) 0.000
C2 0.0311(11) 0.0235(9) 0.0356(11) 0.000 0.0029(8) 0.000
C3 0.0246(7) 0.0269(7) 0.0341(8) -0.0022(6) -0.0024(6) -0.0029(5)

loop_
_atom_type_symbol
_atom_type_description
_atom_type_scat_dispersion_real
_atom_type_scat_dispersion_imag
_atom_type_scat_source
C C 0.0033 0.0016 'International Tables Vol C Tables 4.2.6.8 and 6.1.1.4'
H H 0.0000 0.0000 'International Tables Vol C Tables 4.2.6.8 and 6.1.1.4'
N N 0.0061 0.0033 'International Tables Vol C Tables 4.2.6.8 and 6.1.1.4'
O O 0.0106 0.0060 'International Tables Vol C Tables 4.2.6.8 and 6.1.1.4'
F F 0.0171 0.0103 'International Tables Vol C Tables 4.2.6.8 and 6.1.1.4'

loop_
_geom_angle_atom_site_label_1
_geom_angle_atom_site_label_2
_geom_angle_atom_site_label_3
_geom_angle
_geom_angle_site_symmetry_1
_geom_angle_site_symmetry_3
_geom_angle_publ_flag
H1 N1 H2 109(2) . . ?
C3 C1 C3 115.91(17) 2_756 . ?
C3 C1 C2 122.05(9) 2_756 . ?
C3 C1 C2 122.05(9) . . ?
O1 C2 O1 125.7(2) . 2_756 ?
O1 C2 C1 117.13(10) . . ?
O1 C2 C1 117.13(10) 2_756 . ?
F1 C3 C3 117.93(7) . 6 ?
F1 C3 C1 120.00(13) . . ?
C3 C3 C1 122.05(9) 6 . ?

loop_
_geom_bond_atom_site_label_1
_geom_bond_atom_site_label_2
_geom_bond_distance
_geom_bond_site_symmetry_2
_geom_bond_publ_flag
F1 C3 1.3425(16) . ?
O1 C2 1.2444(15) . ?
N1 H1 0.973(16) . ?
N1 H2 0.978(16) . ?
C1 C3 1.3893(17) 2_756 ?
C1 C3 1.3893(17) . ?
C1 C2 1.524(3) . ?
C2 O1 1.2444(15) 2_756 ?
C3 C3 1.380(3) 6 ?

loop_
_geom_hbond_atom_site_label_D
_geom_hbond_atom_site_label_H
_geom_hbond_atom_site_label_A
_geom_hbond_distance_DH
_geom_hbond_distance_HA
_geom_hbond_distance_DA
_geom_hbond_angle_DHA
_geom_hbond_site_symmetry_A
N1 H1 O1 0.973(16) 1.929(19) 2.8205(16) 151(2) 2_757
N1 H2 O1 0.978(16) 1.977(18) 2.908(2) 158(2) 8
